data_2209196
loop_
_publ_author_name
'Guang-Bo Che'
'Zhan-Lin Xu'
'Chun-Bo Liu'

_publ_section_title <i>catena</i>-Poly[[(pyrazino[2,3-<i>f</i>][1,10]phenanthroline)copper(I)]-\m~2~-chloro]
_journal_coeditor_code HB2061
_journal_issue 6
_journal_name_full 'Acta Crystallographica Section E'
_journal_page_first m1370
_journal_page_last m1372
_journal_paper_doi 10.1107/S1600536806018733
_journal_volume 62
_journal_year 2006
_chemical_formula_iupac '[Cu Cl (C14 H8 N4)]'
_chemical_formula_moiety 'C14 H8 Cl Cu N4'
_chemical_formula_sum 'C14 H8 Cl Cu N4'
_chemical_formula_weight 331.23
_chemical_name_systematic
;
catena-Poly[[(pyrazino[2,3-f][1,10]phenanthroline)copper(I)]-\m~2~-chloro]
;
_space_group_IT_number 13
_symmetry_cell_setting monoclinic
_symmetry_space_group_name_Hall '-P 2yc'
_symmetry_space_group_name_H-M 'P 1 2/c 1'
_atom_sites_solution_hydrogens geom
_atom_sites_solution_primary direct
_atom_sites_solution_secondary difmap
_audit_creation_method SHELXL-97
_cell_angle_alpha 90.00
_cell_angle_beta 91.33(3)
_cell_angle_gamma 90.00
_cell_formula_units_Z 2
_cell_length_a 3.7354(7)
_cell_length_b 12.099(2)
_cell_length_c 13.129(3)
_cell_measurement_reflns_used 4292
_cell_measurement_temperature 292(2)
_cell_measurement_theta_max 27.48
_cell_measurement_theta_min 3.01
_cell_volume 593.2(2)
_computing_cell_refinement PROCESS-AUTO
_computing_data_collection 'PROCESS-AUTO (Rigaku, 1998)'
_computing_data_reduction PROCESS-AUTO
_computing_molecular_graphics 'SHELXTL-Plus (Sheldrick, 1990)'
_computing_publication_material SHELXL97
_computing_structure_refinement 'SHELXL97 (Sheldrick, 1997)'
_computing_structure_solution 'SHELXS97 (Sheldrick, 1997)'
_diffrn_ambient_temperature 292(2)
_diffrn_detector_area_resol_mean 10.0
_diffrn_measured_fraction_theta_full 0.998
_diffrn_measured_fraction_theta_max 0.998
_diffrn_measurement_device_type 'Rigaku R-AXIS RAPID'
_diffrn_measurement_method \w'
_diffrn_radiation_monochromator graphite
_diffrn_radiation_source 'rotor target'
_diffrn_radiation_type MoK\a
_diffrn_radiation_wavelength 0.71073
_diffrn_reflns_av_R_equivalents 0.0417
_diffrn_reflns_av_sigmaI/netI 0.0438
_diffrn_reflns_limit_h_max 4
_diffrn_reflns_limit_h_min -4
_diffrn_reflns_limit_k_max 15
_diffrn_reflns_limit_k_min -15
_diffrn_reflns_limit_l_max 16
_diffrn_reflns_limit_l_min -16
_diffrn_reflns_number 5650
_diffrn_reflns_theta_full 25.00
_diffrn_reflns_theta_max 27.48
_diffrn_reflns_theta_min 3.10
_diffrn_standards_decay_% 0
_diffrn_standards_interval_count 0
_diffrn_standards_interval_time 0
_diffrn_standards_number 0
_exptl_absorpt_coefficient_mu 2.057
_exptl_absorpt_correction_T_max 0.679
_exptl_absorpt_correction_T_min 0.539
_exptl_absorpt_correction_type multi-scan
_exptl_absorpt_process_details '(ABSCOR; Higashi, 1995)'
_exptl_crystal_colour orange
_exptl_crystal_density_diffrn 1.854
_exptl_crystal_density_method 'not measured'
_exptl_crystal_description slab
_exptl_crystal_F_000 332
_exptl_crystal_size_max 0.31
_exptl_crystal_size_mid 0.28
_exptl_crystal_size_min 0.19
_refine_diff_density_max 0.344
_refine_diff_density_min -0.402
_refine_ls_extinction_method none
_refine_ls_goodness_of_fit_ref 1.082
_refine_ls_hydrogen_treatment constr
_refine_ls_matrix_type full
_refine_ls_number_parameters 92
_refine_ls_number_reflns 1358
_refine_ls_number_restraints 0
_refine_ls_restrained_S_all 1.082
_refine_ls_R_factor_all 0.0561
_refine_ls_R_factor_gt 0.0392
_refine_ls_shift/su_max 0.000
_refine_ls_shift/su_mean 0.000
_refine_ls_structure_factor_coef Fsqd
_refine_ls_weighting_details 'calc w=1/[\s^2^(Fo^2^)+(0.0449P)^2^+0.4657P] where P=(Fo^2^+2Fc^2^)/3'
_refine_ls_weighting_scheme calc
_refine_ls_wR_factor_gt 0.0961
_refine_ls_wR_factor_ref 0.1031
_reflns_number_gt 1067
_reflns_number_total 1358
_reflns_threshold_expression I>2\s(I)
_cod_data_source_file hb2061.cif
_cod_data_source_block I
_cod_depositor_comments
;
The following automatic conversions were performed:
'_symmetry_cell_setting' value 'Monoclinic' changed to 'monoclinic'
according to '/home/saulius/struct/CIF-dictionaries/cif_core.dic'
dictionary named 'cif_core.dic' version 2.4.1 from 2010-06-29.

Automatic conversion script
Id: cif_fix_enum 1527 2010-12-29 10:47:43Z saulius 

The following automatic conversions were performed:

'_symmetry_cell_setting' value 'Monoclinic' changed to 'monoclinic'
according to /home/saulius/struct/CIF-dictionaries/cif_core.dic
dictionary named 'cif_core.dic' version 2.4.1 from 2010-06-29.

Automatic conversion script
Id: cif_fix_values 1715 2011-07-08 13:25:40Z adriana 
;
_cod_original_sg_symbol_H-M 'P 2/c'
_cod_database_code 2209196
_cod_database_fobs_code 2209196

loop_
_symmetry_equiv_pos_as_xyz
'x, y, z'
'-x, y, -z+1/2'
'-x, -y, -z'
'x, -y, z-1/2'

loop_
_atom_site_type_symbol
_atom_site_label
_atom_site_fract_x
_atom_site_fract_y
_atom_site_fract_z
_atom_site_U_iso_or_equiv
_atom_site_adp_type
_atom_site_calc_flag
_atom_site_refinement_flags
_atom_site_occupancy
C C1 0.7365(8) 0.1325(3) 0.0598(3) 0.0424(7) Uani d . 1
H H1 0.7676 0.0644 0.0282 0.051 Uiso calc R 1
C C2 0.8249(8) 0.2265(3) 0.0066(2) 0.0422(7) Uani d . 1
H H2 0.9142 0.2212 -0.0588 0.051 Uiso calc R 1
C C3 0.7795(8) 0.3280(3) 0.0512(2) 0.0381(7) Uani d . 1
H H3 0.8372 0.3924 0.0166 0.046 Uiso calc R 1
C C4 0.5666(7) 0.2332(2) 0.1981(2) 0.0282(6) Uani d . 1
C C5 0.6445(7) 0.3327(2) 0.1497(2) 0.0294(6) Uani d . 1
C C6 0.5737(7) 0.4367(2) 0.2015(2) 0.0298(6) Uani d . 1
C C7 0.5758(9) 0.6230(2) 0.2022(2) 0.0436(8) Uani d . 1
H H7 0.6251 0.6905 0.1717 0.052 Uiso calc R 1
Cl Cl1 1.0000 -0.11078(8) 0.2500 0.0414(3) Uani d S 1
Cu Cu1 0.5000 0.00034(4) 0.2500 0.0478(2) Uani d S 1
N N1 0.6094(6) 0.13338(19) 0.15357(19) 0.0349(6) Uani d . 1
N N2 0.6522(7) 0.5321(2) 0.1532(2) 0.0401(6) Uani d . 1

loop_
_atom_site_aniso_label
_atom_site_aniso_U_11
_atom_site_aniso_U_22
_atom_site_aniso_U_33
_atom_site_aniso_U_12
_atom_site_aniso_U_13
_atom_site_aniso_U_23
C1 0.0411(16) 0.0419(17) 0.0446(19) 0.0041(14) 0.0087(14) -0.0138(14)
C2 0.0391(16) 0.0556(19) 0.0320(17) 0.0024(15) 0.0071(13) -0.0034(14)
C3 0.0375(16) 0.0448(16) 0.0322(16) -0.0036(14) 0.0053(12) 0.0047(13)
C4 0.0244(12) 0.0282(13) 0.0321(15) 0.0001(11) 0.0008(10) -0.0006(11)
C5 0.0278(13) 0.0324(13) 0.0279(15) -0.0018(11) -0.0023(11) 0.0005(11)
C6 0.0270(13) 0.0280(13) 0.0341(15) -0.0021(11) -0.0041(11) 0.0029(11)
C7 0.0502(19) 0.0293(15) 0.0509(19) -0.0070(14) -0.0091(15) 0.0077(13)
Cl1 0.0356(5) 0.0266(5) 0.0624(7) 0.000 0.0080(5) 0.000
Cu1 0.0482(4) 0.0283(3) 0.0672(4) 0.000 0.0107(3) 0.000
N1 0.0345(12) 0.0319(12) 0.0385(14) 0.0014(10) 0.0061(10) -0.0058(10)
N2 0.0444(15) 0.0338(12) 0.0417(15) -0.0065(11) -0.0037(12) 0.0074(11)

loop_
_atom_type_symbol
_atom_type_description
_atom_type_scat_dispersion_real
_atom_type_scat_dispersion_imag
_atom_type_scat_source
C C 0.0033 0.0016 'International Tables Vol C Tables 4.2.6.8 and 6.1.1.4'
H H 0.0000 0.0000 'International Tables Vol C Tables 4.2.6.8 and 6.1.1.4'
Cl Cl 0.1484 0.1585 'International Tables Vol C Tables 4.2.6.8 and 6.1.1.4'
Cu Cu 0.3201 1.2651 'International Tables Vol C Tables 4.2.6.8 and 6.1.1.4'
N N 0.0061 0.0033 'International Tables Vol C Tables 4.2.6.8 and 6.1.1.4'

loop_
_geom_angle_atom_site_label_1
_geom_angle_atom_site_label_2
_geom_angle_atom_site_label_3
_geom_angle_site_symmetry_1
_geom_angle_site_symmetry_3
_geom_angle
_geom_angle_publ_flag
N1 C1 C2 . . 123.8(3) ?
N1 C1 H1 . . 118.1 ?
C2 C1 H1 . . 118.1 ?
C3 C2 C1 . . 119.2(3) ?
C3 C2 H2 . . 120.4 ?
C1 C2 H2 . . 120.4 ?
C2 C3 C5 . . 118.8(3) ?
C2 C3 H3 . . 120.6 ?
C5 C3 H3 . . 120.6 ?
N1 C4 C5 . . 123.0(2) ?
N1 C4 C4 . 2_655 116.71(16) ?
C5 C4 C4 . 2_655 120.27(16) ?
C4 C5 C3 . . 118.0(3) ?
C4 C5 C6 . . 119.4(2) ?
C3 C5 C6 . . 122.6(3) ?
N2 C6 C6 . 2_655 121.38(17) ?
N2 C6 C5 . . 118.3(3) ?
C6 C6 C5 2_655 . 120.27(15) ?
N2 C7 C7 . 2_655 122.84(18) ?
N2 C7 H7 . . 118.6 ?
C7 C7 H7 2_655 . 118.6 ?
Cu1 Cl1 Cu1 1_655 . 108.50(5) ?
N1 Cu1 N1 2_655 . 79.52(13) y
N1 Cu1 Cl1 2_655 1_455 106.22(7) ?
N1 Cu1 Cl1 . 1_455 128.23(7) y
N1 Cu1 Cl1 2_655 . 128.23(7) ?
N1 Cu1 Cl1 . . 106.22(7) y
Cl1 Cu1 Cl1 1_455 . 108.50(5) y
C1 N1 C4 . . 117.1(3) ?
C1 N1 Cu1 . . 129.2(2) ?
C4 N1 Cu1 . . 113.45(19) ?
C7 N2 C6 . . 115.8(3) ?

loop_
_geom_bond_atom_site_label_1
_geom_bond_atom_site_label_2
_geom_bond_site_symmetry_2
_geom_bond_distance
_geom_bond_publ_flag
C1 N1 . 1.330(4) ?
C1 C2 . 1.379(5) ?
C1 H1 . 0.9300 ?
C2 C3 . 1.373(4) ?
C2 H2 . 0.9300 ?
C3 C5 . 1.400(4) ?
C3 H3 . 0.9300 ?
C4 N1 . 1.353(3) ?
C4 C5 . 1.396(4) ?
C4 C4 2_655 1.461(5) ?
C5 C6 . 1.457(4) ?
C6 N2 . 1.353(4) ?
C6 C6 2_655 1.400(6) ?
C7 N2 . 1.309(4) ?
C7 C7 2_655 1.390(7) ?
C7 H7 . 0.9300 ?
Cl1 Cu1 1_655 2.3013(7) ?
Cl1 Cu1 . 2.3013(7) y
Cu1 N1 2_655 2.094(2) ?
Cu1 N1 . 2.094(2) y
Cu1 Cl1 1_455 2.3013(7) ?

loop_
_geom_hbond_atom_site_label_D
_geom_hbond_atom_site_label_H
_geom_hbond_atom_site_label_A
_geom_hbond_site_symmetry_A
_geom_hbond_distance_DH
_geom_hbond_distance_HA
_geom_hbond_distance_DA
_geom_hbond_angle_DHA
_geom_hbond_publ_flag
C2 H2 Cl1 3_755 0.93 2.87 3.720(4) 153 y
